data_4000095
loop_
_publ_author_name
'Ok, Kang Min'
'Halasyamani, P. Shiv'

_publ_section_title
;
 New Tellurites: Syntheses, Structures, and Characterization of
 K2Te4O9&#x00B7;3.2H2O, KGaTe6O14, and KGaTe2O6&#x00B7;1.8H2O
;
_journal_coden_ASTM CMATEX
_journal_issue 11
_journal_name_full 'Chemistry of Materials'
_journal_page_first 4278
_journal_page_last 4284
_journal_paper_doi 10.1021/cm0103489
_journal_volume 13
_journal_year 2001
_chemical_formula_sum 'Ga K O14 Te6'
_chemical_formula_weight 1098.42
_space_group_crystal_system cubic
_space_group_IT_number 205
_space_group_name_Hall '-P 2ac 2ab 3'
_space_group_name_H-M_alt 'P a -3'
_atom_sites_solution_hydrogens geom
_atom_sites_solution_primary direct
_atom_sites_solution_secondary difmap
_cell_angle_alpha 90
_cell_angle_beta 90
_cell_angle_gamma 90
_cell_formula_units_Z 4
_cell_length_a 10.9267(3)
_cell_length_b 10.9267(3)
_cell_length_c 10.9267(3)
_cell_measurement_temperature 293.0(2)
_cell_volume 1304.57(6)
_diffrn_ambient_temperature 293.0(2)
_diffrn_radiation_monochromator graphite
_diffrn_radiation_type MoK\a
_diffrn_radiation_wavelength 0.71073
_diffrn_reflns_av_R_equivalents 0.051
_diffrn_reflns_av_sigmaI/netI 0.0053
_diffrn_reflns_limit_h_max 9
_diffrn_reflns_limit_h_min 0
_diffrn_reflns_limit_k_max 10
_diffrn_reflns_limit_k_min 0
_diffrn_reflns_limit_l_max 14
_diffrn_reflns_limit_l_min 1
_diffrn_reflns_number 505
_diffrn_reflns_theta_max 27.46
_diffrn_reflns_theta_min 3.23
_exptl_absorpt_coefficient_mu 15.657
_exptl_crystal_density_diffrn 5.593
_exptl_crystal_F_000 1896
_exptl_crystal_size_max 0.10
_exptl_crystal_size_mid 0.18
_exptl_crystal_size_min 0.20
_refine_diff_density_max 0.625
_refine_diff_density_min -0.827
_refine_diff_density_rms 0.171
_refine_ls_extinction_coef 0.00166(6)
_refine_ls_extinction_expression Fc^*^=kFc[1+0.001xFc^2^\l^3^/sin(2\q)]^-1/4^
_refine_ls_extinction_method SHELXL
_refine_ls_goodness_of_fit_all 1.319
_refine_ls_goodness_of_fit_gt 1.321
_refine_ls_matrix_type full
_refine_ls_number_parameters 37
_refine_ls_number_reflns 505
_refine_ls_number_restraints 0
_refine_ls_restrained_S_all 1.319
_refine_ls_restrained_S_obs 1.321
_refine_ls_R_factor_all 0.0175
_refine_ls_R_factor_gt 0.0173
_refine_ls_shift/su_max 0.002
_refine_ls_shift/su_mean 0
_refine_ls_structure_factor_coef Fsqd
_refine_ls_weighting_details 'w=1/[\s^2^(Fo^2^)+(0.0144P)^2^+10.3928P] where P=(Fo^2^+2Fc^2^)/3'
_refine_ls_weighting_scheme calc
_refine_ls_wR_factor_all 0.0462
_refine_ls_wR_factor_gt 0.0461
_reflns_number_gt 501
_reflns_number_total 505
_reflns_threshold_expression >2sigma(I)
_cod_depositor_comments
;
 Updating space group information.

 Antanas Vaitkus,
 2018-06-11

The following automatic conversions were performed:

'_refine_ls_weighting_scheme' value 'calc
w=1/[\s^2^(Fo^2^)+(0.0144P)^2^+10.3928P] where P=(Fo^2^+2Fc^2^)/3'
was changed to 'calc'. New tag '_refine_ls_weighting_details' was
created. The value of the new tag was set to
'w=1/[\s^2^(Fo^2^)+(0.0144P)^2^+10.3928P] where P=(Fo^2^+2Fc^2^)/3'.

Automatic conversion script
Id: cif_fix_values 3143 2015-03-26 13:38:13Z robertas 
;
_cod_original_sg_symbol_Hall 'P a -3'
_cod_database_code 4000095

loop_
_space_group_symop_id
_space_group_symop_operation_xyz
1 'x, y, z'
2 '-x+1/2, -y, z+1/2'
3 '-x, y+1/2, -z+1/2'
4 'x+1/2, -y+1/2, -z'
5 'z, x, y'
6 'z+1/2, -x+1/2, -y'
7 '-z+1/2, -x, y+1/2'
8 '-z, x+1/2, -y+1/2'
9 'y, z, x'
10 '-y, z+1/2, -x+1/2'
11 'y+1/2, -z+1/2, -x'
12 '-y+1/2, -z, x+1/2'
13 '-x, -y, -z'
14 'x-1/2, y, -z-1/2'
15 'x, -y-1/2, z-1/2'
16 '-x-1/2, y-1/2, z'
17 '-z, -x, -y'
18 '-z-1/2, x-1/2, y'
19 'z-1/2, x, -y-1/2'
20 'z, -x-1/2, y-1/2'
21 '-y, -z, -x'
22 'y, -z-1/2, x-1/2'
23 '-y-1/2, z-1/2, x'
24 'y-1/2, z, -x-1/2'

loop_
_atom_site_label
_atom_site_type_symbol
_atom_site_fract_x
_atom_site_fract_y
_atom_site_fract_z
_atom_site_U_iso_or_equiv
_atom_site_adp_type
_atom_site_occupancy
_atom_site_calc_flag
_atom_site_refinement_flags
_atom_site_disorder_group
Te Te 0.27159(3) 0.50895(3) 0.26507(3) 0.01031(14) Uani 1 d . .
Ga Ga 0.5 0.5 0.5 0.0083(2) Uani 1 d S .
K K 0.5 0.5 0 0.0157(5) Uani 1 d S .
O1 O 0.3753(3) 0.3892(3) 0.1936(3) 0.0130(6) Uani 1 d . .
O2 O 0.3744(3) 0.5666(3) 0.3866(3) 0.0131(6) Uani 1 d . .
O3 O 0.3528(3) 0.6472(3) 0.1472(3) 0.0126(11) Uani 1 d S .

loop_
_atom_site_aniso_label
_atom_site_aniso_U_11
_atom_site_aniso_U_22
_atom_site_aniso_U_33
_atom_site_aniso_U_23
_atom_site_aniso_U_13
_atom_site_aniso_U_12
Te 0.0091(2) 0.0111(2) 0.0107(2) -0.00237(10) -0.00204(10) 0.00130(10)
Ga 0.0083(2) 0.0083(2) 0.0083(2) -0.0003(2) -0.0003(2) -0.0003(2)
K 0.0157(5) 0.0157(5) 0.0157(5) -0.0018(5) 0.0018(5) 0.0018(5)
O1 0.016(2) 0.0112(15) 0.0112(15) -0.0008(12) 0.0012(12) 0.0041(12)
O2 0.0140(15) 0.012(2) 0.0132(15) -0.0005(12) -0.0057(12) -0.0002(12)
O3 0.0126(11) 0.0126(11) 0.0126(11) 0.0008(12) -0.0008(12) -0.0008(12)

loop_
_atom_type_symbol
_atom_type_description
_atom_type_scat_dispersion_real
_atom_type_scat_dispersion_imag
_atom_type_scat_source
O O 0.0106 0.006 'International Tables Vol C Tables 4.2.6.8 and 6.1.1.4'
K K 0.2009 0.2494 'International Tables Vol C Tables 4.2.6.8 and 6.1.1.4'
Ga Ga 0.2307 1.6083 'International Tables Vol C Tables 4.2.6.8 and 6.1.1.4'
Te Te -0.5308 1.6751 'International Tables Vol C Tables 4.2.6.8 and 6.1.1.4'
